data_7707085
loop_
_publ_author_name
'Akopov, Georgiy'
'Mark, Justin'
'Viswanathan, Gayatri'
'Lee, Shannon J.'
'McBride, Brennan C.'
'Won, Juyeon'
'Perras, Fr\'ed\'eric A'
'Paterson, Alexander L.'
'Yuan, Bing'
'Sen, Sabyasachi'
'Adeyemi, Adedoyin N.'
'Zhang, Feng'
'Wang, Cai-Zhuang'
'Ho, Kai-Ming'
'Miller, Gordon J.'
'Kovnir, Kirill'

_publ_section_title
;
 Third time's the charm: intricate non-centrosymmetric polymorphism in
 <i>Ln</i>SiP<sub>3</sub> (<i>Ln</i> = La and Ce) induced by distortions
 of phosphorus square layers.
;
_journal_issue 19
_journal_name_full 'Dalton transactions (Cambridge, England : 2003)'
_journal_page_first 6463
_journal_page_last 6476
_journal_paper_doi 10.1039/d1dt00845e
_journal_volume 50
_journal_year 2021
_chemical_formula_sum 'Ce P3 Si'
_chemical_formula_weight 261.12
_space_group_crystal_system orthorhombic
_space_group_IT_number 41
_space_group_name_Hall 'A 2 -2ab'
_space_group_name_H-M_alt 'A e a 2'
_audit_creation_method SHELXL-2018/3
_audit_update_record
;
2021-03-28 deposited with the CCDC.	2021-04-09 downloaded from the CCDC.
;
_cell_angle_alpha 90
_cell_angle_beta 90
_cell_angle_gamma 90
_cell_formula_units_Z 8
_cell_length_a 5.8961(3)
_cell_length_b 25.0987(11)
_cell_length_c 5.7747(2)
_cell_measurement_reflns_used 13061
_cell_measurement_temperature 200(2)
_cell_measurement_theta_max 27.50
_cell_measurement_theta_min 3.82
_cell_volume 854.57(6)
_computing_structure_refinement 'SHELXL-2018/3 (Sheldrick, 2018)'
_diffrn_ambient_temperature 200(2)
_diffrn_measured_fraction_theta_full 0.993
_diffrn_measured_fraction_theta_max 0.994
_diffrn_measurement_device_type 'Bruker Venture area-detector'
_diffrn_measurement_method 'profile data from \w scans'
_diffrn_radiation_wavelength 0.71073
_diffrn_reflns_av_R_equivalents 0.0382
_diffrn_reflns_av_unetI/netI 0.0171
_diffrn_reflns_Laue_measured_fraction_full 0.993
_diffrn_reflns_Laue_measured_fraction_max 0.994
_diffrn_reflns_limit_h_max 7
_diffrn_reflns_limit_h_min -7
_diffrn_reflns_limit_k_max 32
_diffrn_reflns_limit_k_min -32
_diffrn_reflns_limit_l_max 7
_diffrn_reflns_limit_l_min -7
_diffrn_reflns_number 13061
_diffrn_reflns_point_group_measured_fraction_full 0.995
_diffrn_reflns_point_group_measured_fraction_max 0.995
_diffrn_reflns_theta_full 25.242
_diffrn_reflns_theta_max 27.499
_diffrn_reflns_theta_min 3.818
_diffrn_source 'fine-focus sealed tube'
_exptl_absorpt_coefficient_mu 11.833
_exptl_absorpt_correction_T_max 0.75
_exptl_absorpt_correction_T_min 0.55
_exptl_absorpt_correction_type multi-scan
_exptl_absorpt_process_details SADABS
_exptl_crystal_colour black
_exptl_crystal_density_diffrn 4.059
_exptl_crystal_description plate
_exptl_crystal_F_000 936
_exptl_crystal_size_max 0.164
_exptl_crystal_size_mid 0.156
_exptl_crystal_size_min 0.037
_refine_diff_density_max 1.226
_refine_diff_density_min -1.521
_refine_diff_density_rms 0.203
_refine_ls_abs_structure_details
;
 Refined as an inversion twin.
;
_refine_ls_abs_structure_Flack 0.07(5)
_refine_ls_extinction_coef 0.0022(2)
_refine_ls_extinction_expression Fc^*^=kFc[1+0.001xFc^2^\l^3^/sin(2\q)]^-1/4^
_refine_ls_extinction_method 'SHELXL-2018/3 (Sheldrick 2018)'
_refine_ls_goodness_of_fit_ref 1.150
_refine_ls_hydrogen_treatment undef
_refine_ls_matrix_type full
_refine_ls_number_parameters 59
_refine_ls_number_reflns 979
_refine_ls_number_restraints 2
_refine_ls_restrained_S_all 1.149
_refine_ls_R_factor_all 0.0266
_refine_ls_R_factor_gt 0.0238
_refine_ls_shift/su_max 0.000
_refine_ls_shift/su_mean 0.000
_refine_ls_structure_factor_coef Fsqd
_refine_ls_weighting_details 'w=1/[\s^2^(Fo^2^)+(0.0275P)^2^+12.9120P] where P=(Fo^2^+2Fc^2^)/3'
_refine_ls_weighting_scheme calc
_refine_ls_wR_factor_gt 0.0623
_refine_ls_wR_factor_ref 0.0637
_reflns_Friedel_coverage 0.806
_reflns_Friedel_fraction_full 0.997
_reflns_Friedel_fraction_max 0.995
_reflns_number_gt 894
_reflns_number_total 979
_reflns_threshold_expression 'I > 2\s(I)'
_cod_data_source_file d1dt00845e2.cif
_cod_data_source_block CeSiP3_Aea2
_cod_depositor_comments 'Adding full bibliography for 7707082--7707086.cif.'
_cod_original_sg_symbol_Hall 'A 2 -2ac'
_cod_original_sg_symbol_H-M 'A b a 2'
_cod_database_code 7707085
_shelx_shelxl_version_number 2018/3
_shelx_space_group_comment
;
The symmetry employed for this shelxl refinement is uniquely defined
by the following loop, which should always be used as a source of
symmetry information in preference to the above space-group names.
They are only intended as comments.
;
_shelx_estimated_absorpt_t_min 0.247
_shelx_estimated_absorpt_t_max 0.669

loop_
_space_group_symop_operation_xyz
'x, y, z'
'-x, -y, z'
'x+1/2, -y+1/2, z'
'-x+1/2, y+1/2, z'
'x, y+1/2, z+1/2'
'-x, -y+1/2, z+1/2'
'x+1/2, -y+1, z+1/2'
'-x+1/2, y+1, z+1/2'

loop_
_atom_site_label
_atom_site_type_symbol
_atom_site_fract_x
_atom_site_fract_y
_atom_site_fract_z
_atom_site_U_iso_or_equiv
_atom_site_adp_type
_atom_site_occupancy
_atom_site_site_symmetry_order
_atom_site_calc_flag
_atom_site_refinement_flags_posn
_atom_site_refinement_flags_adp
_atom_site_refinement_flags_occupancy
_atom_site_disorder_assembly
_atom_site_disorder_group
Ce1 Ce 0.49976(8) 0.40822(2) 0.6631(3) 0.0117(2) Uani 1 1 d . . . . .
P11 P 0.4473(5) 0.21321(9) 0.1319(5) 0.0054(7) Uani 0.887(4) 1 d . . P . .
P12 P 0.434(5) 0.2863(8) 0.644(6) 0.0054(7) Uani 0.113(4) 1 d . . P . .
Si11 Si 0.5845(5) 0.29276(10) 0.2420(7) 0.0046(6) Uani 0.887(4) 1 d . . P . .
Si12 Si 0.585(4) 0.2083(8) -0.238(5) 0.0046(6) Uani 0.113(4) 1 d . . P . .
P2 P 0.0041(4) 0.37571(7) 0.6580(9) 0.0060(4) Uani 1 1 d . . . . .
P31 P 0.327(2) 0.4997(3) 0.9870(18) 0.0142(12) Uiso 0.327(9) 1 d . . P . .
P32 P 0.230(2) 0.4997(3) 0.3672(18) 0.0142(12) Uiso 0.405(16) 1 d . . P . .
P33 P 0.191(3) 0.5001(4) 0.939(3) 0.0142(12) Uiso 0.263(14) 1 d . . P . .

loop_
_atom_site_aniso_label
_atom_site_aniso_U_11
_atom_site_aniso_U_22
_atom_site_aniso_U_33
_atom_site_aniso_U_23
_atom_site_aniso_U_13
_atom_site_aniso_U_12
Ce1 0.0090(3) 0.0196(3) 0.0065(3) 0.0004(4) 0.0001(2) 0.00063(18)
P11 0.0077(14) 0.0043(9) 0.0043(19) -0.0012(10) 0.0039(11) -0.0020(9)
P12 0.0077(14) 0.0043(9) 0.0043(19) -0.0012(10) 0.0039(11) -0.0020(9)
Si11 0.0066(12) 0.0035(11) 0.0038(11) 0.0006(11) -0.0009(10) -0.0003(10)
Si12 0.0066(12) 0.0035(11) 0.0038(11) 0.0006(11) -0.0009(10) -0.0003(10)
P2 0.0079(9) 0.0055(8) 0.0047(8) -0.0003(19) 0.0003(9) -0.0007(7)

loop_
_atom_type_symbol
_atom_type_description
_atom_type_scat_dispersion_real
_atom_type_scat_dispersion_imag
_atom_type_scat_source
Si Si 0.0817 0.0704 'International Tables Vol C Tables 4.2.6.8 and 6.1.1.4'
P P 0.1023 0.0942 'International Tables Vol C Tables 4.2.6.8 and 6.1.1.4'
Ce Ce -0.2486 2.6331 'International Tables Vol C Tables 4.2.6.8 and 6.1.1.4'

loop_
_geom_angle_atom_site_label_1
_geom_angle_atom_site_label_2
_geom_angle_atom_site_label_3
_geom_angle
_geom_angle_site_symmetry_1
_geom_angle_site_symmetry_3
_geom_angle_publ_flag
P33 Ce1 P33 46.1(7) 7_554 8_544 ?
P33 Ce1 P32 74.6(3) 7_554 8_545 ?
P33 Ce1 P32 50.8(3) 8_544 8_545 ?
P33 Ce1 P32 50.8(3) 7_554 7 ?
P33 Ce1 P32 74.3(3) 8_544 7 ?
P32 Ce1 P32 55.4(4) 8_545 7 ?
P33 Ce1 P2 131.1(3) 7_554 8_545 ?
P33 Ce1 P2 130.6(3) 8_544 8_545 ?
P32 Ce1 P2 79.9(2) 8_545 8_545 ?
P32 Ce1 P2 80.4(2) 7 8_545 ?
P33 Ce1 P2 77.5(3) 7_554 8_544 ?
P33 Ce1 P2 77.2(3) 8_544 8_544 ?
P32 Ce1 P2 126.72(19) 8_545 8_544 ?
P32 Ce1 P2 127.13(19) 7 8_544 ?
P2 Ce1 P2 148.43(7) 8_545 8_544 ?
P33 Ce1 P2 126.1(3) 7_554 . ?
P33 Ce1 P2 80.5(3) 8_544 . ?
P32 Ce1 P2 76.6(2) 8_545 . ?
P32 Ce1 P2 131.5(2) 7 . ?
P2 Ce1 P2 85.88(10) 8_545 . ?
P2 Ce1 P2 84.90(9) 8_544 . ?
P33 Ce1 P11 136.8(4) 7_554 6_655 ?
P33 Ce1 P11 144.1(4) 8_544 6_655 ?
P32 Ce1 P11 148.6(2) 8_545 6_655 ?
P32 Ce1 P11 139.5(2) 7 6_655 ?
P2 Ce1 P11 77.56(9) 8_545 6_655 ?
P2 Ce1 P11 71.14(9) 8_544 6_655 ?
P2 Ce1 P11 80.24(7) . 6_655 ?
P33 Ce1 P2 80.2(3) 7_554 1_655 ?
P33 Ce1 P2 125.8(3) 8_544 1_655 ?
P32 Ce1 P2 131.4(2) 8_545 1_655 ?
P32 Ce1 P2 76.4(2) 7 1_655 ?
P2 Ce1 P2 86.78(10) 8_545 1_655 ?
P2 Ce1 P2 85.80(10) 8_544 1_655 ?
P2 Ce1 P2 149.04(7) . 1_655 ?
P11 Ce1 P2 68.81(7) 6_655 1_655 ?
P33 Ce1 P12 145.8(6) 7_554 . ?
P33 Ce1 P12 136.9(7) 8_544 . ?
P32 Ce1 P12 137.5(6) 8_545 . ?
P32 Ce1 P12 148.8(6) 7 . ?
P2 Ce1 P12 76.2(6) 8_545 . ?
P2 Ce1 P12 72.4(6) 8_544 . ?
P2 Ce1 P12 67.2(5) . . ?
P11 Ce1 P12 13.1(5) 6_655 . ?
P2 Ce1 P12 81.9(5) 1_655 . ?
P33 Ce1 P31 79.0(4) 7_554 . ?
P33 Ce1 P31 63.5(4) 8_544 . ?
P32 Ce1 P31 14.0(3) 8_545 . ?
P32 Ce1 P31 48.1(2) 7 . ?
P2 Ce1 P31 67.95(18) 8_545 . ?
P2 Ce1 P31 140.37(19) 8_544 . ?
P2 Ce1 P31 83.6(2) . . ?
P11 Ce1 P31 142.8(2) 6_655 . ?
P2 Ce1 P31 120.9(2) 1_655 . ?
P12 Ce1 P31 135.0(6) . . ?
P33 Ce1 P31 63.4(4) 7_554 2_665 ?
P33 Ce1 P31 78.8(4) 8_544 2_665 ?
P32 Ce1 P31 48.1(2) 8_545 2_665 ?
P32 Ce1 P31 14.0(3) 7 2_665 ?
P2 Ce1 P31 68.42(18) 8_545 2_665 ?
P2 Ce1 P31 140.66(19) 8_544 2_665 ?
P2 Ce1 P31 121.1(2) . 2_665 ?
P11 Ce1 P31 137.0(2) 6_655 2_665 ?
P2 Ce1 P31 83.5(2) 1_655 2_665 ?
P12 Ce1 P31 142.3(7) . 2_665 ?
P31 Ce1 P31 38.0(4) . 2_665 ?
P12 P11 Si12 92(2) 6_654 6_655 ?
P12 P11 Si11 158(3) 6_654 3_455 ?
Si12 P11 Si11 82.9(6) 6_655 3_455 ?
P12 P11 Si11 66.4(17) 6_654 . ?
Si12 P11 Si11 26.5(6) 6_655 . ?
Si11 P11 Si11 108.88(14) 3_455 . ?
P12 P11 Si11 100(3) 6_654 6_654 ?
Si12 P11 Si11 114.0(8) 6_655 6_654 ?
Si11 P11 Si11 101.49(14) 3_455 6_654 ?
Si11 P11 Si11 111.72(15) . 6_654 ?
P12 P11 Si12 75(3) 6_654 . ?
Si12 P11 Si12 114.3(8) 6_655 . ?
Si11 P11 Si12 126.9(6) 3_455 . ?
Si11 P11 Si12 100.6(5) . . ?
Si11 P11 Si12 25.5(6) 6_654 . ?
P12 P11 Ce1 84.8(16) 6_654 6_654 ?
Si12 P11 Ce1 155.9(8) 6_655 6_654 ?
Si11 P11 Ce1 90.81(11) 3_455 6_654 ?
Si11 P11 Ce1 146.05(14) . 6_654 ?
Si11 P11 Ce1 90.06(12) 6_654 6_654 ?
Si12 P11 Ce1 88.0(5) . 6_654 ?
P11 P12 Si11 95(2) 6_655 6_655 ?
P11 P12 Si12 166(3) 6_655 3_456 ?
Si11 P12 Si12 85.6(10) 6_655 3_456 ?
P11 P12 Si12 87(3) 6_655 6_655 ?
Si11 P12 Si12 109.2(14) 6_655 6_655 ?
Si12 P12 Si12 105.1(13) 3_456 6_655 ?
P11 P12 Si12 70(2) 6_655 1_556 ?
Si11 P12 Si12 26.5(6) 6_655 1_556 ?
Si12 P12 Si12 109.5(11) 3_456 1_556 ?
Si12 P12 Si12 111.9(11) 6_655 1_556 ?
P11 P12 Si11 63(3) 6_655 . ?
Si11 P12 Si11 109.7(12) 6_655 . ?
Si12 P12 Si11 128.8(14) 3_456 . ?
Si12 P12 Si11 23.8(7) 6_655 . ?
Si12 P12 Si11 101.3(10) 1_556 . ?
P11 P12 Ce1 82.1(16) 6_655 . ?
Si11 P12 Ce1 161.5(17) 6_655 . ?
Si12 P12 Ce1 92.7(9) 3_456 . ?
Si12 P12 Ce1 89.0(9) 6_655 . ?
Si12 P12 Ce1 143.1(13) 1_556 . ?
Si11 P12 Ce1 85.7(7) . . ?
Si12 Si11 P12 87.3(15) 6_655 6_654 ?
Si12 Si11 P2 79.3(12) 6_655 8_544 ?
P12 Si11 P2 146.7(10) 6_654 8_544 ?
Si12 Si11 P11 168.6(17) 6_655 3 ?
P12 Si11 P11 84.7(8) 6_654 3 ?
P2 Si11 P11 103.17(15) 8_544 3 ?
Si12 Si11 P11 69.5(13) 6_655 . ?
P12 Si11 P11 18.2(7) 6_654 . ?
P2 Si11 P11 133.9(2) 8_544 . ?
P11 Si11 P11 101.80(13) 3 . ?
Si12 Si11 P11 78.7(18) 6_655 6_655 ?
P12 Si11 P11 101.8(10) 6_654 6_655 ?
P2 Si11 P11 105.2(2) 8_544 6_655 ?
P11 Si11 P11 110.94(15) 3 6_655 ?
P11 Si11 P11 101.11(13) . 6_655 ?
Si12 Si11 P12 62.6(18) 6_655 . ?
P12 Si11 P12 100.1(10) 6_654 . ?
P2 Si11 P12 100.5(5) 8_544 . ?
P11 Si11 P12 127.0(7) 3 . ?
P11 Si11 P12 94.4(5) . . ?
P11 Si11 P12 16.2(7) 6_655 . ?
Si11 Si12 P11 84.0(14) 6_654 6_654 ?
Si11 Si12 P12 155(2) 6_654 3_554 ?
P11 Si12 P12 85.2(10) 6_654 3_554 ?
Si11 Si12 P12 94(2) 6_654 6_654 ?
P11 Si12 P12 107.0(12) 6_654 6_654 ?
P12 Si12 P12 110.9(12) 3_554 6_654 ?
Si11 Si12 P2 74.5(12) 6_654 3_554 ?
P11 Si12 P2 139.6(14) 6_654 3_554 ?
P12 Si12 P2 100.1(10) 3_554 3_554 ?
P12 Si12 P2 108.2(11) 6_654 3_554 ?
Si11 Si12 P12 66.2(14) 6_654 1_554 ?
P11 Si12 P12 18.2(6) 6_654 1_554 ?
P12 Si12 P12 103.1(11) 3_554 1_554 ?
P12 Si12 P12 103.2(11) 6_654 1_554 ?
P2 Si12 P12 130.6(12) 3_554 1_554 ?
Si11 Si12 P11 75.8(17) 6_654 . ?
P11 Si12 P11 104.4(10) 6_654 . ?
P12 Si12 P11 128.7(12) 3_554 . ?
P12 Si12 P11 17.9(7) 6_654 . ?
P2 Si12 P11 102.9(9) 3_554 . ?
P12 Si12 P11 95.4(10) 1_554 . ?
Si11 P2 Si12 26.2(6) 8_545 3_456 ?
Si11 P2 Ce1 118.0(2) 8_545 8_544 ?
Si12 P2 Ce1 121.1(7) 3_456 8_544 ?
Si11 P2 Ce1 92.3(2) 8_545 8_545 ?
Si12 P2 Ce1 89.9(7) 3_456 8_545 ?
Ce1 P2 Ce1 148.42(7) 8_544 8_545 ?
Si11 P2 Ce1 118.74(12) 8_545 . ?
Si12 P2 Ce1 92.6(6) 3_456 . ?
Ce1 P2 Ce1 86.72(10) 8_544 . ?
Ce1 P2 Ce1 85.73(9) 8_545 . ?
Si11 P2 Ce1 91.11(10) 8_545 1_455 ?
Si12 P2 Ce1 116.8(6) 3_456 1_455 ?
Ce1 P2 Ce1 85.94(10) 8_544 1_455 ?
Ce1 P2 Ce1 84.97(9) 8_545 1_455 ?
Ce1 P2 Ce1 149.04(7) . 1_455 ?
P32 P31 P33 44.8(13) 8_545 . ?
P32 P31 P31 115.9(15) 8_545 2_665 ?
P33 P31 P31 160.7(17) . 2_665 ?
P32 P31 P32 139.5(14) 8_545 1_556 ?
P33 P31 P32 94.7(15) . 1_556 ?
P31 P31 P32 104.5(4) 2_665 1_556 ?
P32 P31 P32 99.7(16) 8_545 7 ?
P33 P31 P32 144.5(19) . 7 ?
P31 P31 P32 16.2(3) 2_665 7 ?
P32 P31 P32 120.8(7) 1_556 7 ?
P32 P31 P33 151.8(15) 8_545 8_545 ?
P33 P31 P33 106.9(16) . 8_545 ?
P31 P31 P33 92.3(5) 2_665 8_545 ?
P32 P31 P33 12.3(3) 1_556 8_545 ?
P32 P31 P33 108.5(7) 7 8_545 ?
P32 P31 Ce1 66.8(11) 8_545 . ?
P33 P31 Ce1 96.8(13) . . ?
P31 P31 Ce1 71.3(4) 2_665 . ?
P32 P31 Ce1 131.3(4) 1_556 . ?
P32 P31 Ce1 61.6(3) 7 . ?
P33 P31 Ce1 127.8(4) 8_545 . ?
P32 P31 Ce1 66.8(11) 8_545 2_665 ?
P33 P31 Ce1 95.9(13) . 2_665 ?
P31 P31 Ce1 70.7(4) 2_665 2_665 ?
P32 P31 Ce1 131.1(4) 1_556 2_665 ?
P32 P31 Ce1 61.1(3) 7 2_665 ?
P33 P31 Ce1 127.2(4) 8_545 2_665 ?
Ce1 P31 Ce1 94.5(3) . 2_665 ?
P32 P31 Ce1 91.4(12) 8_545 8_545 ?
P33 P31 Ce1 62.6(12) . 8_545 ?
P31 P31 Ce1 127.9(5) 2_665 8_545 ?
P32 P31 Ce1 62.4(3) 1_556 8_545 ?
P32 P31 Ce1 132.7(3) 7 8_545 ?
P33 P31 Ce1 70.0(4) 8_545 8_545 ?
Ce1 P31 Ce1 81.8(2) . 8_545 ?
Ce1 P31 Ce1 157.3(4) 2_665 8_545 ?
P32 P31 Ce1 91.2(13) 8_545 7_455 ?
P33 P31 Ce1 61.6(12) . 7_455 ?
P31 P31 Ce1 127.0(5) 2_665 7_455 ?
P32 P31 Ce1 62.4(3) 1_556 7_455 ?
P32 P31 Ce1 131.9(3) 7 7_455 ?
P33 P31 Ce1 69.7(4) 8_545 7_455 ?
Ce1 P31 Ce1 157.2(4) . 7_455 ?
Ce1 P31 Ce1 81.6(2) 2_665 7_455 ?
Ce1 P31 Ce1 93.2(3) 8_545 7_455 ?
P33 P32 P31 74.4(17) 8_544 8_544 ?
P33 P32 P31 117.0(17) 8_544 1_554 ?
P31 P32 P31 168.6(16) 8_544 1_554 ?
P33 P32 P31 122.2(16) 8_544 7_454 ?
P31 P32 P31 47.8(14) 8_544 7_454 ?
P31 P32 P31 120.8(7) 1_554 7_454 ?
P33 P32 P33 136.9(17) 8_544 1_554 ?
P31 P32 P33 149(2) 8_544 1_554 ?
P31 P32 P33 19.9(5) 1_554 1_554 ?
P31 P32 P33 100.9(9) 7_454 1_554 ?
P33 P32 Ce1 128.8(13) 8_544 8_544 ?
P31 P32 Ce1 99.1(12) 8_544 8_544 ?
P31 P32 Ce1 74.1(4) 1_554 8_544 ?
P31 P32 Ce1 70.8(3) 7_454 8_544 ?
P33 P32 Ce1 63.7(5) 1_554 8_544 ?
P33 P32 Ce1 127.1(13) 8_544 7_454 ?
P31 P32 Ce1 99.2(12) 8_544 7_454 ?
P31 P32 Ce1 74.2(4) 1_554 7_454 ?
P31 P32 Ce1 70.3(3) 7_454 7_454 ?
P33 P32 Ce1 63.5(5) 1_554 7_454 ?
Ce1 P32 Ce1 104.1(4) 8_544 7_454 ?
P33 P32 Ce1 45.6(11) 8_544 . ?
P31 P32 Ce1 75.1(11) 8_544 . ?
P31 P32 Ce1 112.5(4) 1_554 . ?
P31 P32 Ce1 108.9(3) 7_454 . ?
P33 P32 Ce1 124.6(4) 1_554 . ?
Ce1 P32 Ce1 83.34(17) 8_544 . ?
Ce1 P32 Ce1 171.4(4) 7_454 . ?
P33 P32 Ce1 44.1(11) 8_544 2_665 ?
P31 P32 Ce1 75.2(12) 8_544 2_665 ?
P31 P32 Ce1 112.5(4) 1_554 2_665 ?
P31 P32 Ce1 108.4(3) 7_454 2_665 ?
P33 P32 Ce1 124.1(4) 1_554 2_665 ?
Ce1 P32 Ce1 171.7(4) 8_544 2_665 ?
Ce1 P32 Ce1 83.08(17) 7_454 2_665 ?
Ce1 P32 Ce1 89.2(3) . 2_665 ?
P32 P33 P31 60.8(17) 8_545 . ?
P32 P33 P33 138.4(16) 8_545 2_565 ?
P31 P33 P33 160.8(17) . 2_565 ?
P32 P33 P32 126.2(18) 8_545 1_556 ?
P31 P33 P32 65.4(14) . 1_556 ?
P33 P33 P32 95.4(7) 2_565 1_556 ?
P32 P33 P31 50.7(15) 8_545 8_544 ?
P31 P33 P31 111.5(19) . 8_544 ?
P33 P33 P31 87.7(5) 2_565 8_544 ?
P32 P33 P31 176.9(11) 1_556 8_544 ?
P32 P33 Ce1 127.2(13) 8_545 7_455 ?
P31 P33 Ce1 103.4(12) . 7_455 ?
P33 P33 Ce1 67.0(5) 2_565 7_455 ?
P32 P33 Ce1 65.8(5) 1_556 7_455 ?
P31 P33 Ce1 116.0(5) 8_544 7_455 ?
P32 P33 Ce1 125.5(13) 8_545 8_545 ?
P31 P33 Ce1 102.2(12) . 8_545 ?
P33 P33 Ce1 66.9(5) 2_565 8_545 ?
P32 P33 Ce1 65.4(5) 1_556 8_545 ?
P31 P33 Ce1 115.6(5) 8_544 8_545 ?
Ce1 P33 Ce1 106.6(7) 7_455 8_545 ?
P32 P33 Ce1 44.4(11) 8_545 2_665 ?
P31 P33 Ce1 69.5(13) . 2_665 ?
P33 P33 Ce1 123.2(5) 2_565 2_665 ?
P32 P33 Ce1 115.2(5) 1_556 2_665 ?
P31 P33 Ce1 63.2(4) 8_544 2_665 ?
Ce1 P33 Ce1 82.9(2) 7_455 2_665 ?
Ce1 P33 Ce1 168.9(6) 8_545 2_665 ?
P32 P33 Ce1 42.8(11) 8_545 . ?
P31 P33 Ce1 68.5(13) . . ?
P33 P33 Ce1 122.9(5) 2_565 . ?
P32 P33 Ce1 114.9(5) 1_556 . ?
P31 P33 Ce1 62.8(4) 8_544 . ?
Ce1 P33 Ce1 169.1(6) 7_455 . ?
Ce1 P33 Ce1 82.8(2) 8_545 . ?
Ce1 P33 Ce1 87.2(5) 2_665 . ?

loop_
_geom_bond_atom_site_label_1
_geom_bond_atom_site_label_2
_geom_bond_distance
_geom_bond_site_symmetry_2
_geom_bond_publ_flag
Ce1 P33 2.872(15) 7_554 ?
Ce1 P33 2.874(15) 8_544 ?
Ce1 P32 2.916(10) 8_545 ?
Ce1 P32 2.928(10) 7 ?
Ce1 P2 2.972(5) 8_545 ?
Ce1 P2 3.029(5) 8_544 ?
Ce1 P2 3.035(2) . ?
Ce1 P11 3.069(2) 6_655 ?
Ce1 P2 3.084(2) 1_655 ?
Ce1 P12 3.086(19) . ?
Ce1 P31 3.132(10) . ?
Ce1 P31 3.144(10) 2_665 ?
P11 P12 0.70(3) 6_654 ?
P11 Si12 2.12(2) 6_655 ?
P11 Si11 2.236(4) 3_455 ?
P11 Si11 2.246(4) . ?
P11 Si11 2.264(4) 6_654 ?
P11 Si12 2.29(3) . ?
P12 Si11 2.07(2) 6_655 ?
P12 Si12 2.17(3) 3_456 ?
P12 Si12 2.21(3) 6_655 ?
P12 Si12 2.26(3) 1_556 ?
P12 Si11 2.49(4) . ?
Si11 Si12 1.01(2) 6_655 ?
Si11 P2 2.201(4) 8_544 ?
Si12 P2 2.24(2) 3_554 ?
P31 P32 0.769(14) 8_545 ?
P31 P33 0.85(2) . ?
P31 P31 2.04(2) 2_665 ?
P31 P32 2.268(12) 1_556 ?
P31 P32 2.477(12) 7 ?
P31 P33 2.61(2) 8_545 ?
P32 P33 0.622(13) 8_544 ?
P32 P33 2.486(14) 1_554 ?
P33 P33 2.25(4) 2_565 ?
